data_7217028
loop_
_publ_author_name
'Su, Feng'
'Lu, Liping'
'Feng, Sisi'
'Zhu, Miaoli'

_publ_section_title
;
 Self-assembly and magnetic properties of Ni(ii)/Co(ii) coordination
 polymers based on 1,4-bis(imidazol-1-yl)benzene and varying
 biphenyltetracarboxylates
;
_journal_issue 34
_journal_name_full CrystEngComm
_journal_page_first 7990
_journal_paper_doi 10.1039/C4CE01020E
_journal_volume 16
_journal_year 2014
_chemical_formula_moiety 2(C20H19N6NiO5)6(HO0.50)
_chemical_formula_sum 'C40 H48 N12 Ni2 O15'
_chemical_formula_weight 1054.32
_chemical_name_common 4
_chemical_name_systematic
; 
 ? 
;
_space_group_IT_number 15
_symmetry_cell_setting monoclinic
_symmetry_space_group_name_Hall '-C 2yc'
_symmetry_space_group_name_H-M 'C 1 2/c 1'
_atom_sites_solution_hydrogens geom
_atom_sites_solution_primary direct
_atom_sites_solution_secondary difmap
_audit_creation_method SHELXL-97
_cell_angle_alpha 90.00
_cell_angle_beta 121.369(10)
_cell_angle_gamma 90.00
_cell_formula_units_Z 4
_cell_length_a 24.343(9)
_cell_length_b 12.291(4)
_cell_length_c 18.868(8)
_cell_measurement_temperature 298(2)
_cell_volume 4820(3)
_computing_cell_refinement 'Bruker SMART'
_computing_data_collection 'Bruker SMART'
_computing_data_reduction 'Bruker SMART'
_computing_molecular_graphics 'Bruker SHELXTL'
_computing_publication_material 'Bruker SHELXTL'
_computing_structure_refinement 'SHELXL-97 (Sheldrick, 1997)'
_computing_structure_solution 'SHELXS-97 (Sheldrick, 1990)'
_diffrn_ambient_temperature 298(2)
_diffrn_measured_fraction_theta_full 0.988
_diffrn_measured_fraction_theta_max 0.988
_diffrn_measurement_device_type 'CCD area detector'
_diffrn_measurement_method 'phi and omega scans'
_diffrn_radiation_monochromator graphite
_diffrn_radiation_source 'fine-focus sealed tube'
_diffrn_radiation_type MoK\a
_diffrn_radiation_wavelength 0.71073
_diffrn_reflns_av_R_equivalents 0.0912
_diffrn_reflns_av_sigmaI/netI 0.0618
_diffrn_reflns_limit_h_max 28
_diffrn_reflns_limit_h_min -28
_diffrn_reflns_limit_k_max 14
_diffrn_reflns_limit_k_min -14
_diffrn_reflns_limit_l_max 22
_diffrn_reflns_limit_l_min -22
_diffrn_reflns_number 24993
_diffrn_reflns_theta_full 25.05
_diffrn_reflns_theta_max 25.05
_diffrn_reflns_theta_min 2.74
_exptl_absorpt_coefficient_mu 0.859
_exptl_absorpt_correction_T_max 0.8819
_exptl_absorpt_correction_T_min 0.8335
_exptl_absorpt_correction_type multi-scan
_exptl_absorpt_process_details sadabs
_exptl_crystal_colour green
_exptl_crystal_density_diffrn 1.453
_exptl_crystal_density_method 'not measured'
_exptl_crystal_description block
_exptl_crystal_F_000 2192
_exptl_crystal_size_max 0.22
_exptl_crystal_size_mid 0.19
_exptl_crystal_size_min 0.15
_refine_diff_density_max 0.891
_refine_diff_density_min -0.323
_refine_diff_density_rms 0.081
_refine_ls_extinction_method none
_refine_ls_goodness_of_fit_ref 1.028
_refine_ls_hydrogen_treatment mixed
_refine_ls_matrix_type full
_refine_ls_number_parameters 316
_refine_ls_number_reflns 4220
_refine_ls_number_restraints 18
_refine_ls_restrained_S_all 1.034
_refine_ls_R_factor_all 0.1017
_refine_ls_R_factor_gt 0.0583
_refine_ls_shift/su_max 0.000
_refine_ls_shift/su_mean 0.000
_refine_ls_structure_factor_coef Fsqd
_refine_ls_weighting_details 'calc w=1/[\s^2^(Fo^2^)+(0.0906P)^2^+5.7455P] where P=(Fo^2^+2Fc^2^)/3'
_refine_ls_weighting_scheme calc
_refine_ls_wR_factor_gt 0.1464
_refine_ls_wR_factor_ref 0.1743
_reflns_number_gt 2712
_reflns_number_total 4220
_reflns_threshold_expression >2sigma(I)
_cod_data_source_file c4ce01020e2.cif
_cod_data_source_block compound_4
_cod_depositor_comments 'Adding full bibliography for 7217025--7217029.cif.'
_cod_original_sg_symbol_H-M C2/c
_cod_database_code 7217028

loop_
_symmetry_equiv_pos_as_xyz
'x, y, z'
'-x, y, -z+1/2'
'x+1/2, y+1/2, z'
'-x+1/2, y+1/2, -z+1/2'
'-x, -y, -z'
'x, -y, z-1/2'
'-x+1/2, -y+1/2, -z'
'x+1/2, -y+1/2, z-1/2'

loop_
_atom_site_label
_atom_site_type_symbol
_atom_site_fract_x
_atom_site_fract_y
_atom_site_fract_z
_atom_site_U_iso_or_equiv
_atom_site_adp_type
_atom_site_occupancy
_atom_site_symmetry_multiplicity
_atom_site_calc_flag
_atom_site_refinement_flags
Ni1 Ni 0.26657(3) 0.29503(5) 0.36729(4) 0.0387(2) Uani 1 1 d .
N1 N 0.20249(18) 0.4164(3) 0.3533(2) 0.0417(10) Uani 1 1 d .
N2 N 0.12343(18) 0.5039(3) 0.3525(2) 0.0406(10) Uani 1 1 d .
N3 N -0.08437(18) 0.5866(3) 0.3953(2) 0.0392(10) Uani 1 1 d .
N4 N -0.16676(19) 0.6732(3) 0.3868(3) 0.0440(10) Uani 1 1 d .
N5 N 0.2217(2) 0.2814(3) 0.2387(3) 0.0451(10) Uani 1 1 d .
N6 N 0.2116(2) 0.2629(4) 0.1161(2) 0.0452(10) Uani 1 1 d .
O1 O 0.32568(19) 0.4084(3) 0.3582(3) 0.0608(11) Uani 1 1 d .
O2 O 0.3959(3) 0.4548(6) 0.4872(4) 0.122(2) Uani 1 1 d .
O3 O 0.20762(17) 0.1813(3) 0.3765(2) 0.0502(9) Uani 1 1 d .
O4 O 0.1383(3) 0.0439(4) 0.3307(4) 0.0988(16) Uani 1 1 d .
O5 O 0.31838(19) 0.3064(3) 0.4975(2) 0.0634(11) Uani 1 1 d .
H5C H 0.3391 0.3616 0.5001 0.095 Uiso 1 1 d R
H5D H 0.2952 0.3237 0.5155 0.095 Uiso 1 1 d R
O6 O 0.4145(3) 0.3495(5) 0.2536(4) 0.1095(18) Uani 1 1 d U
H6C H 0.3954 0.4083 0.2412 0.164 Uiso 1 1 d R
H6D H 0.4290 0.3415 0.2233 0.164 Uiso 1 1 d R
O7 O 0.4555(3) 0.4038(6) 0.1214(5) 0.150(3) Uani 1 1 d U
H7C H 0.4376 0.4612 0.0953 0.224 Uiso 1 1 d R
H7D H 0.4971 0.4166 0.1526 0.224 Uiso 1 1 d R
O8 O -0.0085(8) 0.1891(13) 0.4164(12) 0.175(6) Uani 0.50 1 d PU
H8C H 0.0242 0.1555 0.4518 0.263 Uiso 0.50 1 d PR
H8D H -0.0117 0.1776 0.3716 0.263 Uiso 0.50 1 d PR
C1 C 0.1580(2) 0.4102(4) 0.3734(3) 0.0447(13) Uani 1 1 d .
H1 H 0.1514 0.3504 0.3982 0.054 Uiso 1 1 calc R
C2 C 0.1950(2) 0.5170(4) 0.3168(3) 0.0462(13) Uani 1 1 d .
H2 H 0.2195 0.5431 0.2957 0.055 Uiso 1 1 calc R
C3 C 0.1467(2) 0.5717(4) 0.3163(3) 0.0442(12) Uani 1 1 d .
H3 H 0.1321 0.6412 0.2956 0.053 Uiso 1 1 calc R
C4 C 0.0701(2) 0.5248(4) 0.3637(3) 0.0404(12) Uani 1 1 d .
C5 C 0.0593(2) 0.6292(4) 0.3791(3) 0.0457(12) Uani 1 1 d .
H5A H 0.0860 0.6856 0.3822 0.055 Uiso 1 1 calc R
C6 C 0.0080(2) 0.6496(4) 0.3899(3) 0.0454(12) Uani 1 1 d .
H6 H 0.0001 0.7200 0.4006 0.054 Uiso 1 1 calc R
C7 C 0.0315(2) 0.4403(4) 0.3591(3) 0.0488(13) Uani 1 1 d .
H7 H 0.0395 0.3699 0.3488 0.059 Uiso 1 1 calc R
H8 H -0.0460 0.4040 0.3672 0.059 Uiso 1 1 d R
H10 H -0.0992 0.4475 0.4427 0.059 Uiso 1 1 d R
H11 H -0.1885 0.5435 0.4362 0.059 Uiso 1 1 d R
H12 H -0.1105 0.7405 0.3510 0.059 Uiso 1 1 d R
C8 C -0.0196(2) 0.4608(4) 0.3700(3) 0.0489(13) Uani 1 1 d .
C9 C -0.0313(2) 0.5652(4) 0.3849(3) 0.0403(11) Uani 1 1 d .
C10 C -0.1122(3) 0.5182(4) 0.4238(3) 0.0504(14) Uani 1 1 d .
C11 C -0.1616(3) 0.5714(5) 0.4195(3) 0.0497(13) Uani 1 1 d .
C12 C -0.1192(2) 0.6799(4) 0.3731(3) 0.0435(12) Uani 1 1 d .
C13 C 0.2508(3) 0.2911(4) 0.1967(3) 0.0453(12) Uani 1 1 d .
H13 H 0.2930 0.3144 0.2195 0.054 Uiso 1 1 calc R
C14 C 0.1600(3) 0.2461(5) 0.1812(3) 0.0523(14) Uani 1 1 d .
H14 H 0.1278 0.2327 0.1926 0.063 Uiso 1 1 calc R
C15 C 0.1536(3) 0.2341(5) 0.1062(4) 0.0544(14) Uani 1 1 d .
H15 H 0.1171 0.2110 0.0574 0.065 Uiso 1 1 calc R
C16 C 0.2305(2) 0.2569(4) 0.0559(3) 0.0432(12) Uani 1 1 d .
C17 C 0.2705(3) 0.3343(4) 0.0559(3) 0.0503(13) Uani 1 1 d .
H17 H 0.2844 0.3914 0.0938 0.060 Uiso 1 1 calc R
C18 C 0.2093(3) 0.1719(4) 0.0006(3) 0.0493(13) Uani 1 1 d .
H18 H 0.1820 0.1194 0.0010 0.059 Uiso 1 1 calc R
C19 C 0.3733(4) 0.4575(6) 0.4097(6) 0.078(2) Uani 1 1 d .
H19 H 0.3947 0.5002 0.3909 0.094 Uiso 1 1 calc R
C20 C 0.1802(3) 0.1001(5) 0.3309(4) 0.0627(16) Uani 1 1 d .
H20 H 0.1927 0.0808 0.2937 0.075 Uiso 1 1 calc R

loop_
_atom_site_aniso_label
_atom_site_aniso_U_11
_atom_site_aniso_U_22
_atom_site_aniso_U_33
_atom_site_aniso_U_23
_atom_site_aniso_U_13
_atom_site_aniso_U_12
Ni1 0.0387(4) 0.0425(4) 0.0430(4) -0.0005(3) 0.0269(3) 0.0076(3)
N1 0.041(2) 0.048(3) 0.044(2) 0.000(2) 0.027(2) 0.0071(19)
N2 0.037(2) 0.041(2) 0.048(2) -0.0002(19) 0.025(2) 0.0084(19)
N3 0.034(2) 0.041(2) 0.046(2) 0.0025(19) 0.0231(19) 0.0101(18)
N4 0.042(2) 0.047(3) 0.048(3) -0.001(2) 0.027(2) 0.0088(19)
N5 0.044(3) 0.051(3) 0.047(3) 0.001(2) 0.029(2) 0.008(2)
N6 0.048(3) 0.052(3) 0.038(2) -0.0018(19) 0.024(2) 0.004(2)
O1 0.052(2) 0.060(3) 0.074(3) -0.006(2) 0.036(2) -0.004(2)
O2 0.112(5) 0.152(6) 0.097(4) -0.022(4) 0.051(4) -0.056(4)
O3 0.053(2) 0.049(2) 0.061(2) -0.0063(18) 0.038(2) 0.0005(18)
O4 0.095(4) 0.082(4) 0.120(4) -0.014(3) 0.056(3) -0.024(3)
O5 0.068(3) 0.076(3) 0.051(2) -0.002(2) 0.034(2) 0.005(2)
O6 0.096(4) 0.100(4) 0.122(4) 0.018(3) 0.050(3) 0.014(3)
O7 0.118(4) 0.151(5) 0.150(5) 0.013(4) 0.049(4) 0.009(4)
O8 0.141(9) 0.153(9) 0.215(10) 0.027(8) 0.080(7) 0.017(7)
C1 0.045(3) 0.046(3) 0.057(3) 0.005(2) 0.037(3) 0.013(2)
C2 0.044(3) 0.052(3) 0.051(3) 0.008(3) 0.030(3) 0.007(2)
C3 0.040(3) 0.042(3) 0.047(3) 0.007(2) 0.021(2) 0.008(2)
C4 0.035(3) 0.044(3) 0.045(3) 0.002(2) 0.023(2) 0.011(2)
C5 0.040(3) 0.040(3) 0.061(3) -0.001(2) 0.029(3) 0.007(2)
C6 0.045(3) 0.039(3) 0.055(3) 0.000(2) 0.028(3) 0.012(2)
C7 0.047(3) 0.046(3) 0.059(3) -0.001(3) 0.032(3) 0.009(3)
C8 0.041(3) 0.042(3) 0.067(4) -0.004(3) 0.030(3) 0.003(2)
C9 0.034(3) 0.043(3) 0.048(3) 0.000(2) 0.023(2) 0.009(2)
C10 0.051(3) 0.048(3) 0.058(3) 0.016(3) 0.032(3) 0.017(3)
C11 0.048(3) 0.058(3) 0.056(3) 0.013(3) 0.035(3) 0.013(3)
C12 0.043(3) 0.043(3) 0.053(3) 0.002(2) 0.031(3) 0.011(2)
C13 0.050(3) 0.052(3) 0.040(3) -0.003(2) 0.027(3) 0.005(3)
C14 0.046(3) 0.066(4) 0.050(3) 0.008(3) 0.029(3) 0.008(3)
C15 0.039(3) 0.067(4) 0.048(3) 0.000(3) 0.015(3) 0.003(3)
C16 0.045(3) 0.050(3) 0.035(3) -0.005(2) 0.021(2) 0.002(2)
C17 0.065(4) 0.049(3) 0.038(3) -0.009(2) 0.027(3) -0.006(3)
C18 0.053(3) 0.050(3) 0.048(3) -0.007(3) 0.029(3) -0.009(3)
C19 0.088(6) 0.069(5) 0.094(6) 0.000(4) 0.059(5) 0.001(4)
C20 0.072(4) 0.058(4) 0.052(4) 0.006(3) 0.028(3) 0.005(3)

loop_
_atom_type_symbol
_atom_type_description
_atom_type_scat_dispersion_real
_atom_type_scat_dispersion_imag
_atom_type_scat_source
C C 0.0033 0.0016 'International Tables Vol C Tables 4.2.6.8 and 6.1.1.4'
H H 0.0000 0.0000 'International Tables Vol C Tables 4.2.6.8 and 6.1.1.4'
N N 0.0061 0.0033 'International Tables Vol C Tables 4.2.6.8 and 6.1.1.4'
O O 0.0106 0.0060 'International Tables Vol C Tables 4.2.6.8 and 6.1.1.4'
Ni Ni 0.3393 1.1124 'International Tables Vol C Tables 4.2.6.8 and 6.1.1.4'

loop_
_geom_angle_atom_site_label_1
_geom_angle_atom_site_label_2
_geom_angle_atom_site_label_3
_geom_angle
_geom_angle_site_symmetry_1
_geom_angle_site_symmetry_3
O1 Ni1 N1 90.82(16) . .
O1 Ni1 O3 179.84(14) . .
N1 Ni1 O3 89.33(15) . .
O1 Ni1 N5 85.57(17) . .
N1 Ni1 N5 90.35(16) . .
O3 Ni1 N5 94.47(16) . .
O1 Ni1 N4 89.28(16) . 3_545
N1 Ni1 N4 177.61(16) . 3_545
O3 Ni1 N4 90.56(16) . 3_545
N5 Ni1 N4 92.03(16) . 3_545
O1 Ni1 O5 91.84(17) . .
N1 Ni1 O5 93.14(16) . .
O3 Ni1 O5 88.12(15) . .
N5 Ni1 O5 175.68(15) . .
N4 Ni1 O5 84.47(15) 3_545 .
C1 N1 C2 106.2(4) . .
C1 N1 Ni1 126.6(3) . .
C2 N1 Ni1 127.2(3) . .
C1 N2 C3 107.7(4) . .
C1 N2 C4 125.3(4) . .
C3 N2 C4 126.9(4) . .
C10 N3 C12 106.6(4) . .
C10 N3 C9 127.9(4) . .
C12 N3 C9 125.3(4) . .
C12 N4 C11 105.2(4) . .
C12 N4 Ni1 127.0(4) . 3_455
C11 N4 Ni1 127.8(3) . 3_455
C13 N5 C14 105.1(4) . .
C13 N5 Ni1 125.1(4) . .
C14 N5 Ni1 129.2(3) . .
C13 N6 C15 107.0(4) . .
C13 N6 C16 125.0(4) . .
C15 N6 C16 127.8(4) . .
C19 O1 Ni1 132.9(5) . .
C20 O3 Ni1 128.4(4) . .
Ni1 O5 H5C 95.8 . .
Ni1 O5 H5D 112.1 . .
H5C O5 H5D 106.9 . .
H6C O6 H6D 106.9 . .
H7C O7 H7D 107.8 . .
H8C O8 H8D 106.1 . .
N1 C1 N2 110.2(4) . .
N1 C1 H1 124.9 . .
N2 C1 H1 124.9 . .
C3 C2 N1 109.8(4) . .
C3 C2 H2 125.1 . .
N1 C2 H2 125.1 . .
C2 C3 N2 106.1(4) . .
C2 C3 H3 127.0 . .
N2 C3 H3 127.0 . .
C5 C4 C7 121.4(4) . .
C5 C4 N2 118.9(4) . .
C7 C4 N2 119.7(4) . .
C4 C5 C6 119.0(5) . .
C4 C5 H5A 120.5 . .
C6 C5 H5A 120.5 . .
C9 C6 C5 119.8(5) . .
C9 C6 H6 120.1 . .
C5 C6 H6 120.1 . .
C4 C7 C8 119.4(5) . .
C4 C7 H7 120.3 . .
C8 C7 H7 120.3 . .
C9 C8 C7 119.8(5) . .
C9 C8 H8 120.2 . .
C7 C8 H8 120.0 . .
C8 C9 C6 120.5(4) . .
C8 C9 N3 119.8(5) . .
C6 C9 N3 119.7(4) . .
C11 C10 N3 107.0(4) . .
C11 C10 H10 126.7 . .
N3 C10 H10 126.3 . .
C10 C11 N4 110.1(5) . .
C10 C11 H11 124.9 . .
N4 C11 H11 125.0 . .
N4 C12 N3 111.1(4) . .
N4 C12 H12 124.5 . .
N3 C12 H12 124.4 . .
N5 C13 N6 111.6(5) . .
N5 C13 H13 124.2 . .
N6 C13 H13 124.2 . .
C15 C14 N5 109.9(5) . .
C15 C14 H14 125.1 . .
N5 C14 H14 125.1 . .
C14 C15 N6 106.3(5) . .
C14 C15 H15 126.8 . .
N6 C15 H15 126.8 . .
C17 C16 C18 121.2(5) . .
C17 C16 N6 119.3(4) . .
C18 C16 N6 119.6(5) . .
C16 C17 C18 120.0(5) . 7
C16 C17 H17 120.0 . .
C18 C17 H17 120.0 7 .
C16 C18 C17 118.9(5) . 7
C16 C18 H18 120.6 . .
C17 C18 H18 120.6 7 .
O1 C19 O2 124.8(7) . .
O1 C19 H19 117.6 . .
O2 C19 H19 117.6 . .
O4 C20 O3 126.3(6) . .
O4 C20 H20 116.9 . .
O3 C20 H20 116.9 . .

loop_
_geom_bond_atom_site_label_1
_geom_bond_atom_site_label_2
_geom_bond_distance
_geom_bond_site_symmetry_2
Ni1 O1 2.073(4) .
Ni1 N1 2.074(4) .
Ni1 O3 2.075(4) .
Ni1 N5 2.086(4) .
Ni1 N4 2.095(4) 3_545
Ni1 O5 2.102(4) .
N1 C1 1.322(6) .
N1 C2 1.379(6) .
N2 C1 1.358(6) .
N2 C3 1.372(6) .
N2 C4 1.443(6) .
N3 C10 1.355(6) .
N3 C12 1.355(6) .
N3 C9 1.429(6) .
N4 C12 1.315(6) .
N4 C11 1.372(7) .
N4 Ni1 2.095(4) 3_455
N5 C13 1.313(6) .
N5 C14 1.389(7) .
N6 C13 1.354(6) .
N6 C15 1.370(7) .
N6 C16 1.433(6) .
O1 C19 1.217(8) .
O2 C19 1.266(9) .
O3 C20 1.258(7) .
O4 C20 1.230(7) .
O5 H5C 0.8321 .
O5 H5D 0.8248 .
O6 H6C 0.8237 .
O6 H6D 0.8206 .
O7 H7C 0.8414 .
O7 H7D 0.8800 .
O8 H8C 0.8346 .
O8 H8D 0.8205 .
C1 H1 0.9300 .
C2 C3 1.350(7) .
C2 H2 0.9300 .
C3 H3 0.9300 .
C4 C5 1.371(7) .
C4 C7 1.373(7) .
C5 C6 1.391(7) .
C5 H5A 0.9300 .
C6 C9 1.380(7) .
C6 H6 0.9300 .
C7 C8 1.385(7) .
C7 H7 0.9300 .
C8 C9 1.375(7) .
C8 H8 0.9304 .
C10 C11 1.334(7) .
C10 H10 0.9293 .
C11 H11 0.9292 .
C12 H12 0.9300 .
C13 H13 0.9300 .
C14 C15 1.349(8) .
C14 H14 0.9300 .
C15 H15 0.9300 .
C16 C17 1.362(7) .
C16 C18 1.373(7) .
C17 C18 1.388(7) 7
C17 H17 0.9300 .
C18 C17 1.388(7) 7
C18 H18 0.9300 .
C19 H19 0.9300 .
C20 H20 0.9300 .

loop_
_geom_hbond_atom_site_label_D
_geom_hbond_atom_site_label_H
_geom_hbond_atom_site_label_A
_geom_hbond_distance_DH
_geom_hbond_distance_HA
_geom_hbond_distance_DA
_geom_hbond_angle_DHA
_geom_hbond_site_symmetry_A
C17 H17 O4 0.93 2.51 3.346(8) 149.8 4
C14 H14 O8 0.93 2.59 3.226(17) 125.6 2
C1 H1 O5 0.93 2.57 3.450(7) 157.2 7_556
O7 H7D O6 0.88 2.12 2.872(9) 143.5 2_655
O7 H7C O2 0.84 2.03 2.778(10) 148.5 6_565
O6 H6D O7 0.82 2.45 3.203(10) 153.7 .
O6 H6C O4 0.82 2.03 2.786(7) 151.6 4
O8 H8C O2 0.83 2.15 2.959(17) 164.0 7_556
O5 H5D O3 0.82 2.07 2.764(5) 141.0 7_556
O5 H5C O2 0.83 1.91 2.704(7) 160.2 .

loop_
_geom_torsion_atom_site_label_1
_geom_torsion_atom_site_label_2
_geom_torsion_atom_site_label_3
_geom_torsion_atom_site_label_4
_geom_torsion
_geom_torsion_site_symmetry_1
_geom_torsion_site_symmetry_4
O1 Ni1 N1 C1 -161.4(4) . .
O3 Ni1 N1 C1 18.6(4) . .
N5 Ni1 N1 C1 113.1(4) . .
N4 Ni1 N1 C1 -69(4) 3_545 .
O5 Ni1 N1 C1 -69.5(4) . .
O1 Ni1 N1 C2 22.9(4) . .
O3 Ni1 N1 C2 -157.2(4) . .
N5 Ni1 N1 C2 -62.7(4) . .
N4 Ni1 N1 C2 115(4) 3_545 .
O5 Ni1 N1 C2 114.8(4) . .
O1 Ni1 N5 C13 33.4(4) . .
N1 Ni1 N5 C13 124.2(4) . .
O3 Ni1 N5 C13 -146.4(4) . .
N4 Ni1 N5 C13 -55.7(4) 3_545 .
O5 Ni1 N5 C13 -20(2) . .
O1 Ni1 N5 C14 -156.8(4) . .
N1 Ni1 N5 C14 -66.0(4) . .
O3 Ni1 N5 C14 23.4(4) . .
N4 Ni1 N5 C14 114.1(4) 3_545 .
O5 Ni1 N5 C14 150(2) . .
N1 Ni1 O1 C19 95.9(6) . .
O3 Ni1 O1 C19 -72(52) . .
N5 Ni1 O1 C19 -173.8(6) . .
N4 Ni1 O1 C19 -81.7(6) 3_545 .
O5 Ni1 O1 C19 2.7(6) . .
O1 Ni1 O3 C20 -72(59) . .
N1 Ni1 O3 C20 120.2(5) . .
N5 Ni1 O3 C20 29.9(5) . .
N4 Ni1 O3 C20 -62.2(5) 3_545 .
O5 Ni1 O3 C20 -146.7(5) . .
C2 N1 C1 N2 -1.2(6) . .
Ni1 N1 C1 N2 -177.7(3) . .
C3 N2 C1 N1 1.0(6) . .
C4 N2 C1 N1 178.6(4) . .
C1 N1 C2 C3 1.0(6) . .
Ni1 N1 C2 C3 177.5(3) . .
N1 C2 C3 N2 -0.4(6) . .
C1 N2 C3 C2 -0.3(6) . .
C4 N2 C3 C2 -177.8(5) . .
C1 N2 C4 C5 148.8(5) . .
C3 N2 C4 C5 -34.1(7) . .
C1 N2 C4 C7 -31.0(7) . .
C3 N2 C4 C7 146.1(5) . .
C7 C4 C5 C6 -0.2(8) . .
N2 C4 C5 C6 -180.0(4) . .
C4 C5 C6 C9 -0.2(8) . .
C5 C4 C7 C8 0.2(8) . .
N2 C4 C7 C8 180.0(5) . .
C4 C7 C8 C9 0.3(8) . .
C7 C8 C9 C6 -0.7(8) . .
C7 C8 C9 N3 179.4(5) . .
C5 C6 C9 C8 0.7(8) . .
C5 C6 C9 N3 -179.4(4) . .
C10 N3 C9 C8 27.7(8) . .
C12 N3 C9 C8 -148.1(5) . .
C10 N3 C9 C6 -152.3(5) . .
C12 N3 C9 C6 31.9(7) . .
C12 N3 C10 C11 -1.0(6) . .
C9 N3 C10 C11 -177.4(5) . .
N3 C10 C11 N4 1.2(6) . .
C12 N4 C11 C10 -1.0(6) . .
Ni1 N4 C11 C10 -178.6(4) 3_455 .
C11 N4 C12 N3 0.3(6) . .
Ni1 N4 C12 N3 178.0(3) 3_455 .
C10 N3 C12 N4 0.4(6) . .
C9 N3 C12 N4 177.0(4) . .
C14 N5 C13 N6 -0.7(6) . .
Ni1 N5 C13 N6 171.1(3) . .
C15 N6 C13 N5 0.5(6) . .
C16 N6 C13 N5 -175.1(5) . .
C13 N5 C14 C15 0.7(6) . .
Ni1 N5 C14 C15 -170.6(4) . .
N5 C14 C15 N6 -0.5(6) . .
C13 N6 C15 C14 0.0(6) . .
C16 N6 C15 C14 175.4(5) . .
C13 N6 C16 C17 -40.1(7) . .
C15 N6 C16 C17 145.3(6) . .
C13 N6 C16 C18 138.3(5) . .
C15 N6 C16 C18 -36.3(8) . .
C18 C16 C17 C18 -0.1(9) . 7
N6 C16 C17 C18 178.3(5) . 7
C17 C16 C18 C17 0.1(9) . 7
N6 C16 C18 C17 -178.3(5) . 7
Ni1 O1 C19 O2 -6.0(11) . .
Ni1 O3 C20 O4 -168.6(5) . .
